data_4101572
loop_
_publ_author_name
'Denmark, Scott E'
'Montgomery, Justin I'
'Kramps, Laurenz A'

_publ_contact_author
; 
Scott E. Denmark 
University of Illinois 
Department of Chemistry, Box 18-5 
600 South Mathews Avenue 
Urbana, Illinois  61801 
USA 
;
_publ_section_title
;
 Synthesis, X-ray crystallography, and computational analysis of
 1-azafenestranes.
;
_journal_issue 35
_journal_name_full 'Journal of the American Chemical Society'
_journal_page_first 11620
_journal_page_last 11630
_journal_paper_doi 10.1021/ja0632759
_journal_volume 128
_journal_year 2006
_chemical_formula_moiety 'C15 H27 N O3'
_chemical_formula_sum 'C15 H27 N O3'
_chemical_formula_weight 269.38
_chemical_name_systematic
; 
? 
;
_space_group_IT_number 14
_symmetry_cell_setting monoclinic
_symmetry_space_group_name_Hall '-P 2ybc'
_symmetry_space_group_name_H-M 'P 1 21/c 1'
_atom_sites_solution_hydrogens geom
_atom_sites_solution_primary direct
_atom_sites_solution_secondary difmap
_audit_creation_method SHELXL-97
_audit_update_record
; 
2003-12-23   text and data added, srw 
;
_cell_angle_alpha 90.00
_cell_angle_beta 96.733(7)
_cell_angle_gamma 90.00
_cell_formula_units_Z 4
_cell_length_a 11.087(4)
_cell_length_b 14.064(5)
_cell_length_c 9.473(4)
_cell_measurement_reflns_used 961
_cell_measurement_temperature 193(2)
_cell_measurement_theta_max 27.6
_cell_measurement_theta_min 2.6
_cell_volume 1466.9(10)
_computing_cell_refinement 'SAINT V6.22 (Bruker, 2001)'
_computing_data_collection 'SMART V5.625 (Bruker, 2001)'
_computing_data_reduction 'SAINT V6.22 (Bruker, 2001)'
_computing_molecular_graphics 'SHELXTL V6.10 (Bruker, 2001)'
_computing_publication_material 'CIFTAB (Sheldrick, 2001)'
_computing_structure_refinement 'SHELXTL V6.10 (Bruker, 2001)'
_computing_structure_solution 'SHELXTL V6.10 (Bruker, 2001)'
_diffrn_ambient_temperature 193(2)
_diffrn_measured_fraction_theta_full 0.997
_diffrn_measured_fraction_theta_max 0.997
_diffrn_measurement_device 'Siemens Platform/CCD'
_diffrn_measurement_method 'profile data from \w scans'
_diffrn_radiation_monochromator graphite
_diffrn_radiation_source 'normal-focus sealed tube'
_diffrn_radiation_type MoK\a
_diffrn_radiation_wavelength 0.71073
_diffrn_radiation_wavelength_id p24zasx
_diffrn_reflns_av_R_equivalents 0.0398
_diffrn_reflns_av_sigmaI/netI 0.0349
_diffrn_reflns_limit_h_max 13
_diffrn_reflns_limit_h_min -13
_diffrn_reflns_limit_k_max 16
_diffrn_reflns_limit_k_min -16
_diffrn_reflns_limit_l_max 11
_diffrn_reflns_limit_l_min -11
_diffrn_reflns_number 11547
_diffrn_reflns_theta_full 25.37
_diffrn_reflns_theta_max 25.37
_diffrn_reflns_theta_min 1.85
_diffrn_standards_decay_% 1.3
_diffrn_standards_interval_time 245
_diffrn_standards_number 141
_exptl_absorpt_coefficient_mu 0.084
_exptl_absorpt_correction_T_max 0.9916
_exptl_absorpt_correction_T_min 0.9406
_exptl_absorpt_correction_type integration
_exptl_absorpt_process_details '(Bruker, 2001)'
_exptl_crystal_colour colorless
_exptl_crystal_density_diffrn 1.220
_exptl_crystal_density_meas ?
_exptl_crystal_description tabular
_exptl_crystal_F_000 592
_exptl_crystal_id p24zasx
_exptl_crystal_preparation
; 
The data crystal was mounted using oil (Parantone-N, Exxon) to a 
0.4 mm cryo-loop (Hampton Research) with the (0 1 0) scattering planes 
roughly normal to the spindle axis. 
;
_exptl_crystal_size_max 0.64
_exptl_crystal_size_mid 0.56
_exptl_crystal_size_min 0.10
_refine_diff_density_max 0.175
_refine_diff_density_min -0.184
_refine_diff_density_rms 0.037
_refine_ls_extinction_method none
_refine_ls_goodness_of_fit_ref 1.033
_refine_ls_hydrogen_treatment noref
_refine_ls_matrix_type full
_refine_ls_number_parameters 179
_refine_ls_number_reflns 2691
_refine_ls_number_restraints 0
_refine_ls_restrained_S_all 1.033
_refine_ls_R_factor_all 0.0614
_refine_ls_R_factor_gt 0.0401
_refine_ls_shift/su_max 0.000
_refine_ls_shift/su_mean 0.000
_refine_ls_structure_factor_coef Fsqd
_refine_ls_weighting_details 'calc w=1/[\s^2^(Fo^2^)+(0.0492P)^2^+0.2787P] where P=(Fo^2^+2Fc^2^)/3'
_refine_ls_weighting_scheme calc
_refine_ls_wR_factor_gt 0.0937
_refine_ls_wR_factor_ref 0.1022
_reflns_number_gt 2020
_reflns_number_total 2691
_reflns_threshold_expression >2sigma(I)
_cod_data_source_file ja0632759rom20060510_021517.cif
_cod_data_source_block p24zasx
_cod_depositor_comments
;
The following automatic conversions were performed:
'_symmetry_cell_setting' value 'Monoclinic' changed to 'monoclinic'
according to '/home/saulius/struct/CIF-dictionaries/cif_core.dic'
dictionary named 'cif_core.dic' version 2.4.1 from 2010-06-29.

Automatic conversion script
Id: cif_fix_enum 1527 2010-12-29 10:47:43Z saulius 
;
_cod_original_sg_symbol_Hall '-P 2ybc '
_cod_original_sg_symbol_H-M 'P 21/c '
_cod_database_code 4101572

loop_
_symmetry_equiv_pos_as_xyz
'x, y, z'
'-x, y+1/2, -z+1/2'
'-x, -y, -z'
'x, -y-1/2, z-1/2'

loop_
_atom_site_label
_atom_site_type_symbol
_atom_site_fract_x
_atom_site_fract_y
_atom_site_fract_z
_atom_site_U_iso_or_equiv
_atom_site_adp_type
_atom_site_occupancy
_atom_site_symmetry_multiplicity
_atom_site_calc_flag
_atom_site_refinement_flags
C1 C 0.38564(14) 0.77303(11) 0.32635(16) 0.0314(4) Uani 1 1 d .
H1 H 0.4579 0.7815 0.2735 0.038 Uiso 1 1 calc R
C2 C 0.40593(14) 0.68694(11) 0.42394(16) 0.0332(4) Uani 1 1 d .
H2A H 0.4931 0.6701 0.4421 0.040 Uiso 1 1 calc R
H2B H 0.3736 0.6978 0.5157 0.040 Uiso 1 1 calc R
C3 C 0.33394(14) 0.61129(11) 0.33633(16) 0.0310(4) Uani 1 1 d .
H3 H 0.3818 0.5962 0.2561 0.037 Uiso 1 1 calc R
C4 C 0.29886(16) 0.51650(11) 0.39459(17) 0.0387(4) Uani 1 1 d .
H4A H 0.2549 0.5261 0.4786 0.046 Uiso 1 1 calc R
H4B H 0.3724 0.4781 0.4238 0.046 Uiso 1 1 calc R
C5 C 0.21641(16) 0.46485(11) 0.27579(17) 0.0399(4) Uani 1 1 d .
H5A H 0.1748 0.4120 0.3194 0.048 Uiso 1 1 calc R
H5B H 0.2687 0.4364 0.2092 0.048 Uiso 1 1 calc R
C6 C 0.11895(15) 0.52683(10) 0.18902(16) 0.0338(4) Uani 1 1 d .
H6 H 0.0895 0.4907 0.1008 0.041 Uiso 1 1 calc R
C7 C 0.00910(15) 0.54869(11) 0.26484(18) 0.0386(4) Uani 1 1 d .
H7A H -0.0279 0.4883 0.2921 0.046 Uiso 1 1 calc R
H7B H -0.0520 0.5831 0.1993 0.046 Uiso 1 1 calc R
C8 C 0.04307(15) 0.60896(11) 0.39774(17) 0.0361(4) Uani 1 1 d .
H8A H 0.0840 0.5681 0.4740 0.043 Uiso 1 1 calc R
H8B H -0.0320 0.6342 0.4311 0.043 Uiso 1 1 calc R
C9 C 0.12749(14) 0.69270(10) 0.37104(15) 0.0276(3) Uani 1 1 d .
H9 H 0.1727 0.7103 0.4650 0.033 Uiso 1 1 calc R
C10 C 0.22343(13) 0.66796(10) 0.27063(15) 0.0264(3) Uani 1 1 d .
C11 C 0.36365(16) 0.93937(11) 0.31626(18) 0.0390(4) Uani 1 1 d .
H11A H 0.3015 0.9308 0.2333 0.047 Uiso 1 1 calc R
H11B H 0.4432 0.9491 0.2807 0.047 Uiso 1 1 calc R
C12 C 0.33293(16) 1.02457(11) 0.39985(18) 0.0388(4) Uani 1 1 d .
H12A H 0.3935 1.0306 0.4849 0.047 Uiso 1 1 calc R
H12B H 0.2524 1.0146 0.4330 0.047 Uiso 1 1 calc R
C13 C 0.33028(19) 1.11631(13) 0.3159(3) 0.0604(6) Uani 1 1 d .
H13A H 0.2703 1.1102 0.2304 0.072 Uiso 1 1 calc R
H13B H 0.4110 1.1267 0.2837 0.072 Uiso 1 1 calc R
C14 C 0.2978(2) 1.20203(14) 0.4009(3) 0.0761(7) Uani 1 1 d .
H14A H 0.2153 1.1945 0.4268 0.114 Uiso 1 1 calc R
H14B H 0.3018 1.2596 0.3434 0.114 Uiso 1 1 calc R
H14C H 0.3553 1.2074 0.4873 0.114 Uiso 1 1 calc R
C15 C 0.05076(15) 0.77897(11) 0.31867(16) 0.0332(4) Uani 1 1 d .
H15A H 0.1048 0.8307 0.2931 0.040 Uiso 1 1 calc R
H15B H -0.0037 0.7614 0.2323 0.040 Uiso 1 1 calc R
N1 N 0.16482(12) 0.62067(9) 0.14371(13) 0.0292(3) Uani 1 1 d .
H1A H 0.2250(16) 0.6118(12) 0.0846(18) 0.044 Uiso 1 1 d .
O1 O 0.28091(9) 0.75345(7) 0.22680(10) 0.0300(3) Uani 1 1 d .
O2 O 0.36846(10) 0.85624(7) 0.40397(11) 0.0333(3) Uani 1 1 d .
O3 O -0.01998(11) 0.81200(8) 0.42482(13) 0.0406(3) Uani 1 1 d .
H3A H 0.0358(19) 0.8292(14) 0.503(2) 0.061 Uiso 1 1 d .

loop_
_atom_site_aniso_label
_atom_site_aniso_U_11
_atom_site_aniso_U_22
_atom_site_aniso_U_33
_atom_site_aniso_U_23
_atom_site_aniso_U_13
_atom_site_aniso_U_12
C1 0.0298(9) 0.0354(9) 0.0289(8) -0.0041(7) 0.0035(7) -0.0018(7)
C2 0.0319(9) 0.0360(9) 0.0310(8) -0.0027(7) 0.0006(7) 0.0038(7)
C3 0.0346(9) 0.0305(8) 0.0282(8) -0.0022(7) 0.0042(7) 0.0051(7)
C4 0.0476(10) 0.0302(9) 0.0368(9) 0.0027(7) -0.0012(8) 0.0082(8)
C5 0.0537(11) 0.0263(8) 0.0392(9) 0.0002(7) 0.0031(8) 0.0033(8)
C6 0.0461(10) 0.0235(8) 0.0305(8) -0.0022(7) -0.0005(7) -0.0033(7)
C7 0.0435(10) 0.0302(9) 0.0421(9) 0.0043(7) 0.0046(8) -0.0093(7)
C8 0.0406(10) 0.0339(9) 0.0356(9) 0.0036(7) 0.0117(7) -0.0023(7)
C9 0.0324(8) 0.0253(8) 0.0246(7) 0.0005(6) 0.0017(6) 0.0015(6)
C10 0.0338(9) 0.0210(7) 0.0242(7) 0.0009(6) 0.0022(6) -0.0008(6)
C11 0.0469(10) 0.0342(9) 0.0364(9) 0.0059(7) 0.0070(8) -0.0072(8)
C12 0.0361(9) 0.0349(9) 0.0447(10) 0.0017(8) 0.0010(8) -0.0020(7)
C13 0.0512(12) 0.0397(11) 0.0949(16) 0.0205(11) 0.0280(12) 0.0020(9)
C14 0.0540(13) 0.0346(11) 0.140(2) 0.0030(13) 0.0130(14) 0.0002(10)
C15 0.0348(9) 0.0318(8) 0.0326(8) -0.0015(7) 0.0028(7) 0.0034(7)
N1 0.0380(8) 0.0258(7) 0.0241(6) -0.0010(5) 0.0045(6) -0.0019(6)
O1 0.0349(6) 0.0288(6) 0.0258(5) 0.0028(4) 0.0017(4) -0.0045(5)
O2 0.0434(7) 0.0276(6) 0.0288(6) -0.0015(5) 0.0033(5) -0.0042(5)
O3 0.0360(7) 0.0439(7) 0.0418(7) -0.0085(6) 0.0041(5) 0.0091(5)

loop_
_atom_type_symbol
_atom_type_description
_atom_type_scat_dispersion_real
_atom_type_scat_dispersion_imag
_atom_type_scat_source
C C 0.0033 0.0016 'International Tables Vol C Tables 4.2.6.8 and 6.1.1.4'
H H 0.0000 0.0000 'International Tables Vol C Tables 4.2.6.8 and 6.1.1.4'
N N 0.0061 0.0033 'International Tables Vol C Tables 4.2.6.8 and 6.1.1.4'
O O 0.0106 0.0060 'International Tables Vol C Tables 4.2.6.8 and 6.1.1.4'

loop_
_exptl_crystal_face_index_h
_exptl_crystal_face_index_k
_exptl_crystal_face_index_l
_exptl_crystal_face_perp_dist
0.00 -1.00 1.00 0.0500
0.00 1.00 -1.00 0.0500
0.00 0.00 1.00 0.2200
0.00 -1.00 0.00 0.3400
0.00 1.00 0.00 0.3400
-1.00 0.00 0.00 0.2800
1.00 0.00 0.00 0.2800

loop_
_geom_angle_atom_site_label_1
_geom_angle_atom_site_label_2
_geom_angle_atom_site_label_3
_geom_angle
O2 C1 O1 110.77(12)
O2 C1 C2 111.30(12)
O1 C1 C2 107.27(12)
O2 C1 H1 109.2
O1 C1 H1 109.2
C2 C1 H1 109.2
C3 C2 C1 101.22(12)
C3 C2 H2A 111.5
C1 C2 H2A 111.5
C3 C2 H2B 111.5
C1 C2 H2B 111.5
H2A C2 H2B 109.3
C4 C3 C2 124.07(13)
C4 C3 C10 112.32(13)
C2 C3 C10 101.64(12)
C4 C3 H3 105.8
C2 C3 H3 105.8
C10 C3 H3 105.8
C3 C4 C5 107.71(13)
C3 C4 H4A 110.2
C5 C4 H4A 110.2
C3 C4 H4B 110.2
C5 C4 H4B 110.2
H4A C4 H4B 108.5
C4 C5 C6 116.02(13)
C4 C5 H5A 108.3
C6 C5 H5A 108.3
C4 C5 H5B 108.3
C6 C5 H5B 108.3
H5A C5 H5B 107.4
N1 C6 C7 106.03(12)
N1 C6 C5 114.19(14)
C7 C6 C5 114.34(14)
N1 C6 H6 107.3
C7 C6 H6 107.3
C5 C6 H6 107.3
C6 C7 C8 111.64(13)
C6 C7 H7A 109.3
C8 C7 H7A 109.3
C6 C7 H7B 109.3
C8 C7 H7B 109.3
H7A C7 H7B 108.0
C7 C8 C9 112.58(13)
C7 C8 H8A 109.1
C9 C8 H8A 109.1
C7 C8 H8B 109.1
C9 C8 H8B 109.1
H8A C8 H8B 107.8
C15 C9 C8 109.47(13)
C15 C9 C10 112.02(12)
C8 C9 C10 113.76(12)
C15 C9 H9 107.1
C8 C9 H9 107.1
C10 C9 H9 107.1
O1 C10 N1 108.16(11)
O1 C10 C3 101.03(12)
N1 C10 C3 110.83(12)
O1 C10 C9 110.35(11)
N1 C10 C9 109.71(12)
C3 C10 C9 116.24(12)
O2 C11 C12 109.98(13)
O2 C11 H11A 109.7
C12 C11 H11A 109.7
O2 C11 H11B 109.7
C12 C11 H11B 109.7
H11A C11 H11B 108.2
C11 C12 C13 113.32(15)
C11 C12 H12A 108.9
C13 C12 H12A 108.9
C11 C12 H12B 108.9
C13 C12 H12B 108.9
H12A C12 H12B 107.7
C12 C13 C14 112.97(18)
C12 C13 H13A 109.0
C14 C13 H13A 109.0
C12 C13 H13B 109.0
C14 C13 H13B 109.0
H13A C13 H13B 107.8
C13 C14 H14A 109.5
C13 C14 H14B 109.5
H14A C14 H14B 109.5
C13 C14 H14C 109.5
H14A C14 H14C 109.5
H14B C14 H14C 109.5
O3 C15 C9 111.16(12)
O3 C15 H15A 109.4
C9 C15 H15A 109.4
O3 C15 H15B 109.4
C9 C15 H15B 109.4
H15A C15 H15B 108.0
C10 N1 C6 107.44(11)
C10 N1 H1A 106.0(11)
C6 N1 H1A 110.3(11)
C1 O1 C10 108.74(11)
C1 O2 C11 111.96(12)
C15 O3 H3A 105.8(12)

loop_
_geom_bond_atom_site_label_1
_geom_bond_atom_site_label_2
_geom_bond_distance
C1 O2 1.4069(18)
C1 O1 1.4341(18)
C1 C2 1.524(2)
C1 H1 1.0000
C2 C3 1.518(2)
C2 H2A 0.9900
C2 H2B 0.9900
C3 C4 1.511(2)
C3 C10 1.531(2)
C3 H3 1.0000
C4 C5 1.546(2)
C4 H4A 0.9900
C4 H4B 0.9900
C5 C6 1.547(2)
C5 H5A 0.9900
C5 H5B 0.9900
C6 N1 1.4952(19)
C6 C7 1.516(2)
C6 H6 1.0000
C7 C8 1.528(2)
C7 H7A 0.9900
C7 H7B 0.9900
C8 C9 1.544(2)
C8 H8A 0.9900
C8 H8B 0.9900
C9 C15 1.531(2)
C9 C10 1.548(2)
C9 H9 1.0000
C10 O1 1.4443(17)
C10 N1 1.4584(19)
C11 O2 1.4316(19)
C11 C12 1.497(2)
C11 H11A 0.9900
C11 H11B 0.9900
C12 C13 1.514(2)
C12 H12A 0.9900
C12 H12B 0.9900
C13 C14 1.516(3)
C13 H13A 0.9900
C13 H13B 0.9900
C14 H14A 0.9800
C14 H14B 0.9800
C14 H14C 0.9800
C15 O3 1.4238(19)
C15 H15A 0.9900
C15 H15B 0.9900
N1 H1A 0.928(18)
O3 H3A 0.94(2)

loop_
_geom_hbond_atom_site_label_D
_geom_hbond_atom_site_label_H
_geom_hbond_atom_site_label_A
_geom_hbond_distance_DH
_geom_hbond_distance_HA
_geom_hbond_distance_DA
_geom_hbond_angle_DHA
_geom_hbond_site_symmetry_A
N1 H1A O2 0.928(18) 2.510(18) 3.4005(19) 160.9(15) 4_575
O3 H3A N1 0.94(2) 1.97(2) 2.8980(19) 170.5(18) 4_576

loop_
_geom_torsion_atom_site_label_1
_geom_torsion_atom_site_label_2
_geom_torsion_atom_site_label_3
_geom_torsion_atom_site_label_4
_geom_torsion
O2 C1 C2 C3 140.35(13)
O1 C1 C2 C3 19.04(15)
C1 C2 C3 C4 -165.75(14)
C1 C2 C3 C10 -38.34(14)
C2 C3 C4 C5 174.66(14)
C10 C3 C4 C5 51.91(17)
C3 C4 C5 C6 -42.5(2)
C4 C5 C6 N1 45.20(19)
C4 C5 C6 C7 -77.18(18)
N1 C6 C7 C8 -62.37(16)
C5 C6 C7 C8 64.36(18)
C6 C7 C8 C9 45.58(18)
C7 C8 C9 C15 88.08(16)
C7 C8 C9 C10 -38.08(18)
C4 C3 C10 O1 179.08(11)
C2 C3 C10 O1 44.43(13)
C4 C3 C10 N1 -66.47(16)
C2 C3 C10 N1 158.88(12)
C4 C3 C10 C9 59.67(17)
C2 C3 C10 C9 -74.98(15)
C15 C9 C10 O1 42.95(16)
C8 C9 C10 O1 167.75(12)
C15 C9 C10 N1 -76.13(15)
C8 C9 C10 N1 48.67(16)
C15 C9 C10 C3 157.16(13)
C8 C9 C10 C3 -78.03(16)
O2 C11 C12 C13 178.02(15)
C11 C12 C13 C14 179.38(17)
C8 C9 C15 O3 64.26(16)
C10 C9 C15 O3 -168.59(12)
O1 C10 N1 C6 173.25(11)
C3 C10 N1 C6 63.36(15)
C9 C10 N1 C6 -66.33(15)
C7 C6 N1 C10 73.48(15)
C5 C6 N1 C10 -53.33(16)
O2 C1 O1 C10 -112.37(13)
C2 C1 O1 C10 9.28(15)
N1 C10 O1 C1 -149.80(12)
C3 C10 O1 C1 -33.37(13)
C9 C10 O1 C1 90.18(14)
O1 C1 O2 C11 -67.65(16)
C2 C1 O2 C11 173.09(13)
C12 C11 O2 C1 174.35(13)
